data_2004813
loop_
_publ_author_name
'Iijima, K.'
'Irikawa, H.'

_publ_section_title
;
 Trichotomine Dimethyl Ester
;
_journal_issue 4
_journal_name_full 'Acta Crystallographica Section C'
_journal_page_first 1003
_journal_page_last 1006
_journal_paper_doi 10.1107/S0108270195015344
_journal_volume 52
_journal_year 1996
_chemical_formula_iupac 'C32 H24 N4 O6, 2C4 H10 O1'
_chemical_formula_moiety '(C32H24N4O6) + (C4H10O)2'
_chemical_formula_sum 'C40 H44 N4 O8'
_chemical_formula_weight 708.00
_space_group_IT_number 19
_symmetry_cell_setting orthorhombic
_symmetry_space_group_name_Hall 'P 2ac 2ab'
_symmetry_space_group_name_H-M 'P 21 21 21'
_atom_type_scat_source IntTabIV
_cell_angle_alpha 90.
_cell_angle_beta 90.
_cell_angle_gamma 90.
_cell_formula_units_Z 4
_cell_length_a 10.740(2)
_cell_length_b 35.173(5)
_cell_length_c 10.057(2)
_cell_measurement_reflns_used 28
_cell_measurement_temperature 296
_cell_measurement_theta_max 30
_cell_measurement_theta_min 28
_cell_volume 3799.1(12)
_computing_cell_refinement Crystan-GM
_computing_data_collection Crystan-GM
_computing_data_reduction Crystan-GM
_computing_molecular_graphics Crystan-GM
_computing_publication_material Crystan-GM
_computing_structure_refinement Crystan-GM
_computing_structure_solution Crystan-GM
_diffrn_measurement_device 'Mac Science MXC3'
_diffrn_measurement_method 2\q/\w
_diffrn_radiation_type CuK\a
_diffrn_radiation_wavelength 1.54178
_diffrn_reflns_av_R_equivalents 0.00
_diffrn_reflns_limit_h_max 12
_diffrn_reflns_limit_h_min 0
_diffrn_reflns_limit_k_max 0
_diffrn_reflns_limit_k_min -41
_diffrn_reflns_limit_l_max 11
_diffrn_reflns_limit_l_min 0
_diffrn_reflns_number 3643
_diffrn_reflns_theta_max 65
_diffrn_standards_decay_% <1
_diffrn_standards_interval_count 100
_diffrn_standards_number 3
_exptl_absorpt_coefficient_mu 0.67
_exptl_absorpt_correction_type none
_exptl_crystal_colour blue-black
_exptl_crystal_density_diffrn 1.24
_exptl_crystal_density_meas 1.22
_exptl_crystal_density_method 'flotation in aqueous KI'
_exptl_crystal_description block
_exptl_crystal_size_max 0.45
_exptl_crystal_size_mid 0.30
_exptl_crystal_size_min 0.20
_refine_diff_density_max 0.45
_refine_diff_density_min -0.25
_refine_ls_extinction_method none
_refine_ls_goodness_of_fit_obs 1.000
_refine_ls_hydrogen_treatment noref
_refine_ls_number_parameters 469
_refine_ls_number_reflns 3125
_refine_ls_R_factor_obs 0.0493
_refine_ls_shift/esd_max 0.040
_refine_ls_structure_factor_coef F
_refine_ls_weighting_details 'w = exp[15sin^2^(\q)/\l^2^]/\s^2^(F~o~)'
_refine_ls_weighting_scheme calc
_refine_ls_wR_factor_obs 0.0514
_reflns_number_observed 3125
_reflns_number_total 3611
_reflns_observed_criterion I>2\s(I)
_cod_data_source_file ta1063.cif
_cod_data_source_block tricho
_cod_depositor_comments
;
The following automatic conversions were performed:

'_refine_ls_weighting_scheme' value 'w =
exp[15sin^2^(\q)/\l^2^]/\s^2^(F~o~)' was changed to 'calc'. New tag
'_refine_ls_weighting_details' was created. The value of the new tag
was set to 'w = exp[15sin^2^(\q)/\l^2^]/\s^2^(F~o~)'.

Automatic conversion script
Id: cif_fix_values 3143 2015-03-26 13:38:13Z robertas 
;
_cod_original_cell_volume 3799.0(9)
_cod_database_code 2004813

loop_
_symmetry_equiv_pos_as_xyz
' x,y,z '
' 1/2-x,-y,1/2+z '
' -x,1/2+y,1/2-z '
' 1/2+x,1/2-y,-z '

loop_
_atom_site_aniso_label
_atom_site_aniso_U_11
_atom_site_aniso_U_22
_atom_site_aniso_U_33
_atom_site_aniso_U_12
_atom_site_aniso_U_13
_atom_site_aniso_U_23
C(1) 0.0451(5) 0.0522(5) 0.0393(5) 0.0045(5) -0.0018(4) -0.0029(4)
C(2) 0.0456(5) 0.0502(5) 0.0427(6) 0.0027(5) -0.0008(5) -0.0080(5)
C(3) 0.0531(6) 0.0550(6) 0.0393(6) 0.0013(5) -0.0062(5) -0.0081(5)
O(4) 0.0793(7) 0.0745(6) 0.0383(4) 0.0153(5) -0.0077(5) -0.0098(4)
N(5) 0.0486(5) 0.0575(5) 0.0386(5) 0.0096(5) -0.0060(4) -0.0039(4)
C(6) 0.0476(6) 0.0683(7) 0.0387(6) 0.0118(6) -0.0106(5) -0.0037(5)
C(7) 0.0609(7) 0.0655(7) 0.0389(5) 0.0115(6) 0.0025(5) 0.0012(5)
O(8) 0.0640(6) 0.0767(7) 0.0980(9) -0.0025(6) -0.0141(7) 0.0123(7)
O(9) 0.0732(7) 0.0786(7) 0.1190(11) 0.0237(7) 0.0148(8) 0.0295(8)
C(10) 0.138(2) 0.0710(10) 0.150(2) 0.0320(10) 0.043(2) 0.0440(10)
C(11) 0.0429(5) 0.0703(7) 0.0570(7) 0.0089(6) -0.0048(6) 0.0051(6)
C(12) 0.0442(5) 0.0512(5) 0.0504(6) 0.0031(5) 0.0061(5) 0.0053(5)
C(13) 0.0473(6) 0.0468(5) 0.0530(6) 0.0014(5) 0.0137(5) 0.0050(5)
C(14) 0.0563(7) 0.0503(6) 0.0718(8) 0.0099(6) 0.0138(7) 0.0058(6)
C(15) 0.0758(9) 0.0510(6) 0.0834(10) 0.0126(7) 0.0287(9) 0.0013(7)
C(16) 0.0870(10) 0.0610(10) 0.0610(10) 0.0120(10) 0.0230(10) -0.0020(10)
C(17) 0.0787(9) 0.0558(6) 0.0495(7) 0.0091(7) 0.0145(7) 0.0009(5)
C(18) 0.0535(6) 0.0450(5) 0.0429(6) 0.0040(5) 0.0109(5) 0.0030(4)
N(19) 0.0513(5) 0.0481(5) 0.0395(5) 0.0078(4) 0.0032(4) 0.0016(4)
C(20) 0.0439(5) 0.0472(5) 0.0398(5) 0.0001(5) 0.0016(4) -0.0019(4)
C(21) 0.0420(5) 0.0485(5) 0.0396(5) -0.0018(5) -0.0012(4) -0.0018(4)
C(22) 0.0475(6) 0.0513(6) 0.0389(5) 0.0052(5) 0.0018(5) -0.0009(4)
C(23) 0.0474(5) 0.0487(5) 0.0362(5) 0.0025(5) 0.0007(5) -0.0024(4)
C(24) 0.0481(6) 0.0528(6) 0.0400(6) -0.0022(5) -0.0003(5) -0.0032(4)
O(25) 0.0684(5) 0.0698(5) 0.0347(4) 0.0107(5) -0.0026(4) -0.0066(4)
N(26) 0.0488(5) 0.0546(5) 0.0336(4) 0.0036(4) -0.0038(4) -0.0037(4)
C(27) 0.0504(6) 0.0547(6) 0.0373(5) 0.0041(5) -0.0032(5) 0.0056(4)
C(28) 0.0572(7) 0.0641(7) 0.0448(6) 0.0018(6) -0.0053(6) -0.0027(5)
O(29) 0.0757(7) 0.0593(6) 0.1114(10) -0.0089(5) -0.0195(7) 0.0028(6)
O(30) 0.0562(6) 0.0849(7) 0.0857(7) 0.0023(6) -0.0231(6) -0.0083(6)
C(31) 0.0650(10) 0.126(2) 0.135(2) -0.0190(10) -0.0230(10) -0.033(2)
C(32) 0.0494(6) 0.0483(5) 0.0463(6) 0.0077(5) -0.0002(5) 0.0066(5)
C(33) 0.0512(6) 0.0419(5) 0.0405(5) 0.0012(5) 0.0002(5) -0.0020(4)
C(34) 0.0507(6) 0.0394(5) 0.0465(6) -0.0014(5) 0.0030(5) -0.0028(4)
C(35) 0.0607(7) 0.0481(5) 0.0588(7) 0.0080(6) 0.0024(6) -0.0038(5)
C(36) 0.0785(9) 0.0613(7) 0.0605(8) 0.0176(7) 0.0202(7) -0.0110(6)
C(37) 0.0870(10) 0.0620(10) 0.0500(10) 0.0050(10) 0.0160(10) -0.0080(10)
C(38) 0.0733(8) 0.0559(6) 0.0413(6) -0.0009(6) 0.0059(6) -0.0055(5)
C(39) 0.0554(6) 0.0433(5) 0.0414(6) -0.0004(5) 0.0058(5) -0.0084(4)
N(40) 0.0563(5) 0.0495(5) 0.0365(5) 0.0042(5) -0.0006(4) -0.0028(4)
C(41) 0.0463(5) 0.0417(5) 0.0404(5) -0.0003(4) 0.0020(5) -0.0019(4)
C(42) 0.0533(6) 0.0497(5) 0.0337(5) 0.0003(5) -0.0020(5) -0.0038(4)
C(43) 0.1000(10) 0.0520(10) 0.1020(10) -0.0110(10) -0.0350(10) 0.0100(10)
C(44) 0.172(3) 0.0840(10) 0.178(3) -0.020(2) -0.084(3) 0.042(2)
C(45) 0.440(10) 0.17000 0.12000 -0.180(10) 0.04000 -0.03000
C(46) 0.091(2) 0.0780(10) 0.593(12) -0.0160(10) -0.063(4) 0.072(4)
O(47) 0.0852(7) 0.0613(6) 0.0773(7) -0.0036(5) -0.0175(6) 0.0078(5)
C(48) 0.0950(10) 0.0560(10) 0.0720(10) -0.0060(10) -0.0250(10) 0.0080(10)
C(49) 0.087(2) 0.100(2) 0.559(12) -0.029(2) 0.015(4) -0.017(4)
C(50) 0.219(4) 0.089(2) 0.243(4) -0.044(2) -0.146(4) 0.068(2)
C(51) 0.520(10) 0.16000 0.09000 -0.190(10) -0.08000 0.01000
O(52) 0.0868(7) 0.0623(5) 0.0498(5) -0.0015(5) -0.0153(5) -0.0013(4)

loop_
_atom_site_label
_atom_site_occupancy
_atom_site_fract_x
_atom_site_fract_y
_atom_site_fract_z
_atom_site_U_iso_or_equiv
_atom_site_thermal_displace_type
C(1) 1.000 -0.04321(12) 0.13593(3) 0.72941(12) 0.046(1) Ueq
C(2) 1.000 -0.00882(11) 0.12849(3) 0.59432(12) 0.046(1) Ueq
C(3) 1.000 -0.09376(12) 0.15157(4) 0.50995(12) 0.049(1) Ueq
O(4) 1.000 -0.09703(11) 0.15523(3) 0.38892(9) 0.064(1) Ueq
N(5) 1.000 -0.17399(10) 0.16950(3) 0.59581(10) 0.048(1) Ueq
C(6) 1.000 -0.25802(12) 0.20013(4) 0.55799(12) 0.052(1) Ueq
C(7) 1.000 -0.18447(13) 0.23726(4) 0.54174(12) 0.055(1) Ueq
O(8) 1.000 -0.07512(12) 0.24002(4) 0.55041(15) 0.080(1) Ueq
O(9) 1.000 -0.26157(13) 0.26492(4) 0.50879(17) 0.090(1) Ueq
C(10) 1.000 -0.2071(3) 0.3019(1) 0.4852(3) 0.120(2) Ueq
C(11) 1.000 -0.36477(12) 0.20417(4) 0.65898(14) 0.057(1) Ueq
C(12) 1.000 -0.31538(12) 0.20110(4) 0.79945(13) 0.049(1) Ueq
C(13) 1.000 -0.36178(12) 0.21484(3) 0.92176(13) 0.049(1) Ueq
C(14) 1.000 -0.46514(13) 0.23769(4) 0.96026(17) 0.059(1) Ueq
C(15) 1.000 -0.48345(17) 0.24437(4) 1.09269(19) 0.070(1) Ueq
C(16) 1.000 -0.40279(19) 0.22986(4) 1.18985(16) 0.070(1) Ueq
C(17) 1.000 -0.30208(17) 0.20795(4) 1.15740(14) 0.061(1) Ueq
C(18) 1.000 -0.28268(12) 0.20043(3) 1.02167(12) 0.047(1) Ueq
N(19) 1.000 -0.19129(10) 0.17887(3) 0.96240(10) 0.046(1) Ueq
C(20) 1.000 -0.21235(11) 0.17923(3) 0.82741(12) 0.044(1) Ueq
C(21) 1.000 -0.14066(11) 0.16110(3) 0.72779(11) 0.043(1) Ueq
C(22) 1.000 0.11769(11) 0.09727(3) 0.41094(12) 0.046(1) Ueq
C(23) 1.000 0.08206(11) 0.10483(3) 0.54464(11) 0.044(1) Ueq
C(24) 1.000 0.16822(12) 0.08233(4) 0.63100(12) 0.047(1) Ueq
O(25) 1.000 0.17828(10) 0.08150(3) 0.75176(9) 0.058(1) Ueq
N(26) 1.000 0.24042(10) 0.06117(3) 0.54526(10) 0.046(1) Ueq
C(27) 1.000 0.35772(12) 0.04377(4) 0.58441(11) 0.047(1) Ueq
C(28) 1.000 0.45590(13) 0.07487(4) 0.60026(13) 0.055(1) Ueq
O(29) 1.000 0.43973(13) 0.10767(3) 0.57856(16) 0.082(1) Ueq
O(30) 1.000 0.56182(11) 0.05957(4) 0.64419(14) 0.076(1) Ueq
C(31) 1.000 0.6617(2) 0.0860(1) 0.6639(3) 0.109(2) Ueq
C(32) 1.000 0.39747(11) 0.01297(3) 0.48391(12) 0.048(1) Ueq
C(33) 1.000 0.37544(12) 0.02659(3) 0.34409(11) 0.045(1) Ueq
C(34) 1.000 0.43121(12) 0.01552(3) 0.22176(12) 0.046(1) Ueq
C(35) 1.000 0.52728(14) -0.01000(4) 0.18603(15) 0.056(1) Ueq
C(36) 1.000 0.55957(17) -0.01285(4) 0.05437(16) 0.067(1) Ueq
C(37) 1.000 0.49876(18) 0.00876(4) -0.04384(15) 0.066(1) Ueq
C(38) 1.000 0.40495(15) 0.03361(4) -0.01260(12) 0.057(1) Ueq
C(39) 1.000 0.37110(13) 0.03660(3) 0.12169(12) 0.047(1) Ueq
N(40) 1.000 0.28170(11) 0.05937(3) 0.17867(10) 0.047(1) Ueq
C(41) 1.000 0.28673(11) 0.05321(3) 0.31458(11) 0.043(1) Ueq
C(42) 1.000 0.21326(12) 0.07174(3) 0.41255(11) 0.046(1) Ueq
C(43) 1.000 0.2690(2) 0.1506(1) 1.0119(2) 0.085(1) Ueq
C(44) 1.000 0.2299(4) 0.1761(1) 0.9034(4) 0.145(3) Ueq
C(45) 1.000 0.2358(7) 0.1695(1) 1.1404(4) 0.244(5) Ueq
C(46) 1.000 0.3970(3) 0.1403(1) 1.0102(8) 0.254(4) Ueq
O(47) 1.000 0.19164(13) 0.11649(3) 1.00964(13) 0.075(1) Ueq
C(48) 1.000 -0.1937(2) 0.0872(1) 0.1400(2) 0.074(1) Ueq
C(49) 1.000 -0.3161(3) 0.0988(1) 0.1805(8) 0.249(4) Ueq
C(50) 1.000 -0.1432(4) 0.0570(1) 0.2216(5) 0.184(2) Ueq
C(51) 1.000 -0.2003(7) 0.0747(1) 0.0009(3) 0.259(5) Ueq
O(52) 1.000 -0.11241(12) 0.11987(3) 0.14113(10) 0.066(1) Ueq
H(47) 1.000 0.21669 0.10577 0.92694 0.100 Uiso
H(52) 1.000 -0.11408 0.12617 0.23321 0.100 Uiso
H(22) 1.000 0.08047 0.10827 0.33291 0.060 Uiso
H(27) 1.000 0.34697 0.03047 0.66721 0.060 Uiso
H(32A) 1.000 0.35058 -0.00980 0.49963 0.060 Uiso
H(32B) 1.000 0.48467 0.00745 0.49507 0.060 Uiso
H(35) 1.000 0.56896 -0.02494 0.25186 0.100 Uiso
H(36) 1.000 0.62545 -0.02969 0.02920 0.100 Uiso
H(37) 1.000 0.52360 0.00587 -0.13513 0.100 Uiso
H(38) 1.000 0.36368 0.04827 -0.07990 0.100 Uiso
H(40) 1.000 0.22598 0.07637 0.13310 0.080 Uiso
H(31A) 1.000 0.73788 0.07497 0.69560 0.150 Uiso
H(31B) 1.000 0.63519 0.10453 0.72711 0.150 Uiso
H(31C) 1.000 0.67858 0.09823 0.58059 0.150 Uiso
H(1) 1.000 -0.00507 0.12527 0.80708 0.060 Uiso
H(6) 1.000 -0.29817 0.19387 0.47538 0.060 Uiso
H(11A) 1.000 -0.42494 0.18459 0.64406 0.060 Uiso
H(11B) 1.000 -0.40395 0.22847 0.64739 0.060 Uiso
H(14) 1.000 -0.52079 0.24796 0.89485 0.080 Uiso
H(15) 1.000 -0.55358 0.25935 1.12010 0.100 Uiso
H(16) 1.000 -0.41859 0.23547 1.28170 0.100 Uiso
H(17) 1.000 -0.24716 0.19821 1.22405 0.100 Uiso
H(19) 1.000 -0.12476 0.16591 1.00685 0.080 Uiso
H(10A) 1.000 -0.26316 0.32201 0.46135 0.150 Uiso
H(10B) 1.000 -0.14706 0.29905 0.41886 0.150 Uiso
H(10C) 1.000 -0.16405 0.30915 0.56906 0.150 Uiso
H(46A) 1.000 0.42274 0.12355 1.08036 0.200 Uiso
H(46B) 1.000 0.44337 0.16350 1.01161 0.200 Uiso
H(46C) 1.000 0.41037 0.12840 0.92301 0.200 Uiso
H(45A) 1.000 0.26147 0.15270 1.21061 0.200 Uiso
H(45B) 1.000 0.15013 0.17382 1.14488 0.200 Uiso
H(45C) 1.000 0.28103 0.19322 1.14678 0.200 Uiso
H(44A) 1.000 0.25013 0.16412 0.82048 0.200 Uiso
H(44B) 1.000 0.27279 0.20004 0.91149 0.200 Uiso
H(44C) 1.000 0.14189 0.18064 0.90959 0.200 Uiso
H(50A) 1.000 -0.06121 0.04934 0.19469 0.200 Uiso
H(50B) 1.000 -0.19896 0.03550 0.21598 0.200 Uiso
H(50C) 1.000 -0.14106 0.06560 0.31208 0.200 Uiso
H(51A) 1.000 -0.11826 0.06700 -0.02602 0.200 Uiso
H(51B) 1.000 -0.22750 0.09543 -0.05360 0.200 Uiso
H(51C) 1.000 -0.25570 0.05393 -0.00690 0.200 Uiso
H(49A) 1.000 -0.35050 0.11903 0.12780 0.200 Uiso
H(49B) 1.000 -0.31280 0.10723 0.27120 0.200 Uiso
H(49C) 1.000 -0.37090 0.07733 0.17440 0.200 Uiso

loop_
_geom_angle_atom_site_label_1
_geom_angle_atom_site_label_2
_geom_angle_atom_site_label_3
_geom_angle
_geom_angle_publ_flag
C(2) C(1) C(21) 107.7(2) yes
C(1) C(2) C(3) 106.50(10) yes
C(1) C(2) C(23) 129.6(2) yes
C(3) C(2) C(23) 123.9(2) yes
C(2) C(3) O(4) 130.0(2) yes
C(2) C(3) N(5) 106.10(10) yes
O(4) C(3) N(5) 124.0(2) yes
C(3) N(5) C(6) 124.4(2) yes
C(3) N(5) C(21) 109.7(2) yes
C(6) N(5) C(21) 124.00(10) yes
N(5) C(6) C(7) 109.8(2) yes
N(5) C(6) C(11) 111.0(2) yes
C(7) C(6) C(11) 112.0(2) yes
C(6) C(7) O(8) 125.0(2) yes
C(6) C(7) O(9) 109.3(2) yes
O(8) C(7) O(9) 125.6(2) yes
C(7) O(9) C(10) 116.8(2) yes
C(6) C(11) C(12) 110.4(2) yes
C(11) C(12) C(13) 131.7(2) yes
C(11) C(12) C(20) 120.8(2) yes
C(13) C(12) C(20) 107.3(2) yes
C(12) C(13) C(14) 134.8(2) yes
C(12) C(13) C(18) 106.6(2) yes
C(14) C(13) C(18) 118.6(2) yes
C(13) C(14) C(15) 118.3(2) yes
C(14) C(15) C(16) 121.9(2) yes
C(15) C(16) C(17) 121.8(2) yes
C(16) C(17) C(18) 117.1(2) yes
C(13) C(18) C(17) 122.3(2) yes
C(13) C(18) N(19) 108.6(2) yes
C(17) C(18) N(19) 129.0(2) yes
C(18) N(19) C(20) 107.80(10) yes
C(12) C(20) N(19) 109.8(2) yes
C(12) C(20) C(21) 123.0(2) yes
N(19) C(20) C(21) 127.2(2) yes
C(1) C(21) N(5) 110.0(2) yes
C(1) C(21) C(20) 134.3(2) yes
N(5) C(21) C(20) 115.8(2) yes
C(23) C(22) C(42) 108.3(2) yes
C(2) C(23) C(22) 130.3(2) yes
C(2) C(23) C(24) 123.2(2) yes
C(22) C(23) C(24) 106.50(10) yes
C(23) C(24) O(25) 130.2(2) yes
C(23) C(24) N(26) 105.70(10) yes
O(25) C(24) N(26) 124.1(2) yes
C(24) N(26) C(27) 123.00(10) yes
C(24) N(26) C(42) 109.4(2) yes
C(27) N(26) C(42) 123.00(10) yes
N(26) C(27) C(28) 108.9(2) yes
N(26) C(27) C(32) 111.00(10) yes
C(28) C(27) C(32) 112.4(2) yes
C(27) C(28) O(29) 125.2(2) yes
C(27) C(28) O(30) 109.5(2) yes
O(29) C(28) O(30) 125.3(2) yes
C(28) O(30) C(31) 115.0(2) yes
C(27) C(32) C(33) 110.20(10) yes
C(32) C(33) C(34) 130.9(2) yes
C(32) C(33) C(41) 122.0(2) yes
C(34) C(33) C(41) 107.00(10) yes
C(33) C(34) C(35) 134.5(2) yes
C(33) C(34) C(39) 106.3(2) yes
C(35) C(34) C(39) 119.2(2) yes
C(34) C(35) C(36) 118.4(2) yes
C(35) C(36) C(37) 121.4(2) yes
C(36) C(37) C(38) 121.7(2) yes
C(37) C(38) C(39) 117.3(2) yes
C(34) C(39) C(38) 122.0(2) yes
C(34) C(39) N(40) 109.2(2) yes
C(38) C(39) N(40) 128.7(2) yes
C(39) N(40) C(41) 107.0(2) yes
C(33) C(41) N(40) 110.4(2) yes
C(33) C(41) C(42) 123.4(2) yes
N(40) C(41) C(42) 126.2(2) yes
C(22) C(42) N(26) 109.8(2) yes
C(22) C(42) C(41) 135.4(2) yes
N(26) C(42) C(41) 114.8(2) yes
C(44) C(43) C(45) 107.6(3) no
C(44) C(43) C(46) 114.9(4) no
C(44) C(43) O(47) 109.1(3) no
C(45) C(43) C(46) 110.8(5) no
C(45) C(43) O(47) 104.0(3) no
C(46) C(43) O(47) 109.9(2) no
C(49) C(48) C(50) 113.0(4) no
C(49) C(48) C(51) 108.1(5) no
C(49) C(48) O(52) 109.0(2) no
C(50) C(48) C(51) 109.7(3) no
C(50) C(48) O(52) 110.7(3) no
C(51) C(48) O(52) 106.0(3) no

loop_
_geom_bond_atom_site_label_1
_geom_bond_atom_site_label_2
_geom_bond_distance
_geom_bond_publ_flag
C(1) C(2) 1.432(2) yes
C(1) C(21) 1.371(2) yes
C(2) C(3) 1.487(2) yes
C(2) C(23) 1.377(2) yes
C(3) O(4) 1.224(2) yes
C(3) N(5) 1.373(2) yes
N(5) C(6) 1.456(2) yes
N(5) C(21) 1.406(2) yes
C(6) C(7) 1.535(2) yes
C(6) C(11) 1.538(2) yes
C(7) O(8) 1.182(2) yes
C(7) O(9) 1.320(2) yes
O(9) C(10) 1.446(3) yes
C(11) C(12) 1.513(2) yes
C(12) C(13) 1.412(2) yes
C(12) C(20) 1.377(2) yes
C(13) C(14) 1.424(2) yes
C(13) C(18) 1.410(2) yes
C(14) C(15) 1.367(3) yes
C(15) C(16) 1.402(3) yes
C(16) C(17) 1.368(3) yes
C(17) C(18) 1.406(2) yes
C(18) N(19) 1.376(2) yes
N(19) C(20) 1.376(2) yes
C(20) C(21) 1.415(2) yes
C(22) C(23) 1.423(2) yes
C(22) C(42) 1.364(2) yes
C(23) C(24) 1.496(2) yes
C(24) O(25) 1.220(2) yes
C(24) N(26) 1.378(2) yes
N(26) C(27) 1.455(2) yes
N(26) C(42) 1.416(2) yes
C(27) C(28) 1.528(2) yes
C(27) C(32) 1.542(2) yes
C(28) O(29) 1.187(2) yes
C(28) O(30) 1.334(2) yes
O(30) C(31) 1.432(3) yes
C(32) C(33) 1.504(2) yes
C(33) C(34) 1.423(2) yes
C(33) C(41) 1.368(2) yes
C(34) C(35) 1.414(2) yes
C(34) C(39) 1.407(2) yes
C(35) C(36) 1.372(3) yes
C(36) C(37) 1.407(3) yes
C(37) C(38) 1.370(3) yes
C(38) C(39) 1.403(2) yes
C(39) N(40) 1.375(2) yes
N(40) C(41) 1.385(2) yes
C(41) C(42) 1.421(2) yes
C(43) C(44) 1.473(5) no
C(43) C(45) 1.496(6) no
C(43) C(46) 1.422(4) no
C(43) O(47) 1.461(3) no
C(48) C(49) 1.435(5) no
C(48) C(50) 1.447(5) no
C(48) C(51) 1.469(4) no
C(48) O(52) 1.442(3) no

loop_
_geom_contact_atom_site_label_1
_geom_contact_atom_site_label_2
_geom_contact_distance
_geom_contact_site_symmetry_2
_geom_contact_publ_flag
O(52) O(4) 2.789(2) . no
O(52) N(19) 2.873(2) 1_554 no
O(47) O(25) 2.874(2) . no
O(47) N(40) 2.804(2) 1_556 no

loop_
_geom_torsion_atom_site_label_1
_geom_torsion_atom_site_label_2
_geom_torsion_atom_site_label_3
_geom_torsion_atom_site_label_4
_geom_torsion
_geom_torsion_publ_flag
C(21) C(1) C(2) C(3) 0.3(2) no
C(2) C(1) C(21) N(5) 1.90(10) no
C(2) C(1) C(21) C(20) -179.0(2) no
C(21) C(1) C(2) C(23) -178.9(2) no
C(1) C(2) C(3) O(4) 177.6(2) no
C(1) C(2) C(3) N(5) -2.3(2) no
C(1) C(2) C(23) C(22) -179.7(3) no
C(1) C(2) C(23) C(24) -2.0(2) no
C(23) C(2) C(3) O(4) -3.1(2) no
C(23) C(2) C(3) N(5) 176.9(2) no
C(3) C(2) C(23) C(22) 1.2(2) no
C(3) C(2) C(23) C(24) 178.9(2) no
C(2) C(3) N(5) C(6) 168.4(2) no
C(2) C(3) N(5) C(21) 3.50(10) no
O(4) C(3) N(5) C(6) -11.6(2) no
O(4) C(3) N(5) C(21) -176.5(2) no
C(3) N(5) C(6) C(7) -75.8(2) no
C(3) N(5) C(6) C(11) 159.8(2) no
C(3) N(5) C(21) C(1) -3.5(2) no
C(3) N(5) C(21) C(20) 177.2(2) no
C(6) N(5) C(21) C(1) -168.5(2) no
C(21) N(5) C(6) C(7) 87.0(2) no
C(21) N(5) C(6) C(11) -37.4(2) no
C(6) N(5) C(21) C(20) 12.2(2) no
N(5) C(6) C(7) O(8) 4.4(2) no
N(5) C(6) C(7) O(9) -179.4(2) no
N(5) C(6) C(11) C(12) 43.1(2) no
C(11) C(6) C(7) O(8) 128.2(2) no
C(11) C(6) C(7) O(9) -55.6(2) no
C(7) C(6) C(11) C(12) -80.0(2) no
C(6) C(7) O(9) C(10) -178.1(3) no
O(8) C(7) O(9) C(10) -1.9(2) no
C(6) C(11) C(12) C(13) 155.7(2) no
C(6) C(11) C(12) C(20) -30.4(2) no
C(11) C(12) C(13) C(14) -3.8(2) no
C(11) C(12) C(13) C(18) 174.7(2) no
C(11) C(12) C(20) N(19) -175.8(2) no
C(11) C(12) C(20) C(21) 5.4(2) no
C(20) C(12) C(13) C(14) -178.4(3) no
C(20) C(12) C(13) C(18) 0.1(2) no
C(13) C(12) C(20) N(19) -0.5(2) no
C(13) C(12) C(20) C(21) -179.3(2) no
C(12) C(13) C(14) C(15) 177.9(3) no
C(12) C(13) C(18) C(17) -179.0(2) no
C(12) C(13) C(18) N(19) 0.2(2) no
C(18) C(13) C(14) C(15) -0.5(2) no
C(14) C(13) C(18) C(17) -0.2(2) no
C(14) C(13) C(18) N(19) 179.0(2) no
C(13) C(14) C(15) C(16) 0.9(2) no
C(14) C(15) C(16) C(17) -0.6(2) no
C(15) C(16) C(17) C(18) -0.1(2) no
C(16) C(17) C(18) C(13) 0.6(2) no
C(16) C(17) C(18) N(19) -178.6(3) no
C(13) C(18) N(19) C(20) -0.50(10) no
C(17) C(18) N(19) C(20) 178.7(2) no
C(18) N(19) C(20) C(12) 0.6(2) no
C(18) N(19) C(20) C(21) 179.4(2) no
C(12) C(20) C(21) C(1) -173.5(3) no
C(12) C(20) C(21) N(5) 5.6(2) no
N(19) C(20) C(21) C(1) 7.9(2) no
N(19) C(20) C(21) N(5) -173.0(2) no
C(42) C(22) C(23) C(2) 179.8(2) no
C(42) C(22) C(23) C(24) 1.90(10) no
C(23) C(22) C(42) N(26) 1.60(10) no
C(23) C(22) C(42) C(41) 179.5(2) no
C(2) C(23) C(24) O(25) -3.1(2) no
C(2) C(23) C(24) N(26) 177.2(2) no
C(22) C(23) C(24) O(25) 175.1(2) no
C(22) C(23) C(24) N(26) -4.60(10) no
C(23) C(24) N(26) C(27) 162.1(2) no
C(23) C(24) N(26) C(42) 5.60(10) no
O(25) C(24) N(26) C(27) -17.6(2) no
O(25) C(24) N(26) C(42) -174.1(2) no
C(24) N(26) C(27) C(28) -72.3(2) no
C(24) N(26) C(27) C(32) 163.5(2) no
C(24) N(26) C(42) C(22) -4.7(2) no
C(24) N(26) C(42) C(41) 176.9(2) no
C(27) N(26) C(42) C(22) -161.2(2) no
C(42) N(26) C(27) C(28) 81.0(2) no
C(42) N(26) C(27) C(32) -43.2(2) no
C(27) N(26) C(42) C(41) 20.4(2) no
N(26) C(27) C(28) O(29) -2.9(2) no
N(26) C(27) C(28) O(30) 176.1(2) no
N(26) C(27) C(32) C(33) 42.4(2) no
C(32) C(27) C(28) O(29) 120.5(2) no
C(32) C(27) C(28) O(30) -60.5(2) no
C(28) C(27) C(32) C(33) -79.8(2) no
C(27) C(28) O(30) C(31) -179.7(2) no
O(29) C(28) O(30) C(31) -0.7(2) no
C(27) C(32) C(33) C(34) 156.3(2) no
C(27) C(32) C(33) C(41) -26.1(2) no
C(32) C(33) C(34) C(35) -3.0(2) no
C(32) C(33) C(34) C(39) 177.6(2) no
C(32) C(33) C(41) N(40) -177.2(2) no
C(32) C(33) C(41) C(42) 3.7(2) no
C(41) C(33) C(34) C(35) 179.2(2) no
C(41) C(33) C(34) C(39) -0.2(2) no
C(34) C(33) C(41) N(40) 0.80(10) no
C(34) C(33) C(41) C(42) -178.3(2) no
C(33) C(34) C(35) C(36) -178.4(3) no
C(33) C(34) C(39) C(38) 178.3(2) no
C(33) C(34) C(39) N(40) -0.5(2) no
C(39) C(34) C(35) C(36) 0.9(2) no
C(35) C(34) C(39) C(38) -1.1(2) no
C(35) C(34) C(39) N(40) -180.0(2) no
C(34) C(35) C(36) C(37) -0.4(2) no
C(35) C(36) C(37) C(38) 0.1(2) no
C(36) C(37) C(38) C(39) -0.3(2) no
C(37) C(38) C(39) C(34) 0.8(2) no
C(37) C(38) C(39) N(40) 179.4(3) no
C(34) C(39) N(40) C(41) 1.0(2) no
C(38) C(39) N(40) C(41) -177.7(2) no
C(39) N(40) C(41) C(33) -1.2(2) no
C(39) N(40) C(41) C(42) 177.9(2) no
C(33) C(41) C(42) C(22) -176.5(3) no
C(33) C(41) C(42) N(26) 1.3(2) no
N(40) C(41) C(42) C(22) 4.5(2) no
N(40) C(41) C(42) N(26) -177.7(2) no

loop_
_cod_related_entry_id
_cod_related_entry_database
_cod_related_entry_code
1 ChemSpider 21186924
